data_2311454
loop_
_publ_author_name
'Jeevaraj, Muthaiah'
'Sivajeyanthi, Palaniyappan'
'Edison, Bellarmin'
'Thanigaimani, Kaliyaperumal'
'Balasubramani, Kasthuri'
'Razak, Ibrahim Abdul'

_publ_section_title
;
 Supra-molecular patterns and Hirshfeld surface analysis in the crystal
 structure of bis-(2-amino-4-meth-oxy-6-methyl-pyrimidinium) isophthalate.
;
_journal_coeditor_code ZS2389
_journal_issue 'Pt 10'
_journal_name_full 'Acta crystallographica. Section E, Crystallographic communications'
_journal_page_first 1595
_journal_page_last 1598
_journal_paper_doi 10.1107/S2056989017013950
_journal_volume 73
_journal_year 2017
_chemical_formula_iupac '2C6 H10 N3 O +, C8 H4 O4 2-'
_chemical_formula_moiety '2(C6 H10 N3 O +), C8 H4 O4 2-'
_chemical_formula_sum 'C20 H24 N6 O6'
_chemical_formula_weight 444.45
_chemical_name_common
;
Bis(2-amino-4-methoxy-6-methylpyrimidinium) isophthalate
;
_chemical_name_systematic
;
Bis(2-amino-4-methoxy-6-methylpyrimidinium) benzene-1,3-dicarboxylate
;
_space_group_crystal_system triclinic
_space_group_IT_number 2
_space_group_name_Hall '-P 1'
_space_group_name_H-M_alt 'P -1'
_atom_sites_solution_hydrogens geom
_audit_creation_method SHELXL-2017/1
_cell_angle_alpha 92.4728(12)
_cell_angle_beta 91.3245(13)
_cell_angle_gamma 107.0413(12)
_cell_formula_units_Z 2
_cell_length_a 8.1346(3)
_cell_length_b 8.2092(3)
_cell_length_c 17.2340(6)
_cell_measurement_reflns_used 5061
_cell_measurement_temperature 296(2)
_cell_measurement_theta_max 27.5
_cell_measurement_theta_min 2.4
_cell_volume 1098.54(7)
_computing_cell_refinement
;
XPREP (Bruker, 2004)
;
_computing_data_collection
;
APEX2 (Bruker, 2004)
;
_computing_data_reduction
;
SAINT (Bruker, 2002)
;
_computing_molecular_graphics
;
PLATON (Spek, 2009)
;
_computing_publication_material
;
SHELXTL (Sheldrick, 2008)
;
_computing_structure_refinement
;
SHELXL2015 (Sheldrick, 2015)
;
_computing_structure_solution
;
SHELXS97 (Sheldrick, 2008)
;
_diffrn_ambient_temperature 296(2)
_diffrn_measured_fraction_theta_full 0.999
_diffrn_measured_fraction_theta_max 1.000
_diffrn_measurement_device_type
;
Bruker Kappa APEXII CCD
;
_diffrn_measurement_method '\w and \f scans'
_diffrn_radiation_type MoK\a
_diffrn_radiation_wavelength 0.71073
_diffrn_reflns_av_R_equivalents 0.0279
_diffrn_reflns_limit_h_max 10
_diffrn_reflns_limit_h_min -10
_diffrn_reflns_limit_k_max 10
_diffrn_reflns_limit_k_min -10
_diffrn_reflns_limit_l_max 22
_diffrn_reflns_limit_l_min -22
_diffrn_reflns_number 36645
_diffrn_reflns_theta_full 25.242
_diffrn_reflns_theta_max 27.497
_diffrn_reflns_theta_min 2.367
_exptl_absorpt_coefficient_mu 0.102
_exptl_absorpt_correction_T_max 0.9203
_exptl_absorpt_correction_T_min 0.8934
_exptl_absorpt_correction_type multi-scan
_exptl_absorpt_process_details
;
(SADABS; Bruker, 2004)
;
_exptl_crystal_colour colourless
_exptl_crystal_density_diffrn 1.344
_exptl_crystal_density_method 'not measured'
_exptl_crystal_description block
_exptl_crystal_F_000 468
_exptl_crystal_size_max 0.62
_exptl_crystal_size_mid 0.42
_exptl_crystal_size_min 0.35
_refine_diff_density_max 0.207
_refine_diff_density_min -0.193
_refine_ls_extinction_method none
_refine_ls_goodness_of_fit_ref 1.093
_refine_ls_hydrogen_treatment constr
_refine_ls_matrix_type full
_refine_ls_number_parameters 293
_refine_ls_number_reflns 5060
_refine_ls_number_restraints 0
_refine_ls_restrained_S_all 1.093
_refine_ls_R_factor_all 0.0666
_refine_ls_R_factor_gt 0.0471
_refine_ls_shift/su_max 0.009
_refine_ls_shift/su_mean 0.000
_refine_ls_structure_factor_coef Fsqd
_refine_ls_weighting_details 'w=1/[\s^2^(Fo^2^)+(0.0712P)^2^+0.2201P] where P=(Fo^2^+2Fc^2^)/3'
_refine_ls_weighting_scheme calc
_refine_ls_wR_factor_gt 0.1290
_refine_ls_wR_factor_ref 0.1506
_reflns_number_gt 3717
_reflns_number_total 5061
_reflns_threshold_expression 'I > 2\s(I)'
_cod_data_source_file zs2389sup1.cif
_cod_data_source_block I
_cod_database_code 2311454
_shelx_space_group_comment
;
The symmetry employed for this shelxl refinement is uniquely defined
by the following loop, which should always be used as a source of
symmetry information in preference to the above space-group names.
They are only intended as comments.
;
_shelx_estimated_absorpt_t_min 0.940
_shelx_estimated_absorpt_t_max 0.965

loop_
_space_group_symop_operation_xyz
'x, y, z'
'-x, -y, -z'

loop_
_atom_site_type_symbol
_atom_site_label
_atom_site_fract_x
_atom_site_fract_y
_atom_site_fract_z
_atom_site_U_iso_or_equiv
_atom_site_adp_type
_atom_site_calc_flag
_atom_site_occupancy
N N1A -0.01236(16) 0.13584(16) 0.12598(7) 0.0429(3) Uani d 1
H H1A 0.055899 0.227779 0.147811 0.051 Uiso calc 1
N N1B 0.79527(16) 0.53363(16) 0.52792(7) 0.0432(3) Uani d 1
H H1B 0.740866 0.559370 0.489182 0.052 Uiso calc 1
N N2B 0.92978(19) 0.81823(16) 0.55416(8) 0.0538(4) Uani d 1
H H2B1 1.001350 0.900179 0.581201 0.065 Uiso calc 1
H H2B2 0.872417 0.840238 0.515499 0.065 Uiso calc 1
N N2A -0.0872(2) 0.29572(17) 0.03446(8) 0.0598(4) Uani d 1
H H2A1 -0.146357 0.305927 -0.006085 0.072 Uiso calc 1
H H2A2 -0.015998 0.384548 0.057300 0.072 Uiso calc 1
N N3B 0.99869(17) 0.62724(16) 0.63248(7) 0.0429(3) Uani d 1
N N3A -0.21746(17) 0.00644(16) 0.02535(8) 0.0467(3) Uani d 1
O O1B 1.05403(17) 0.42661(15) 0.70799(7) 0.0586(3) Uani d 1
O O1A -0.33778(18) -0.28258(16) 0.02360(9) 0.0717(4) Uani d 1
O O2 0.16941(18) 0.57355(16) 0.10408(8) 0.0695(4) Uani d 1
O O3 0.21834(16) 0.39923(14) 0.18953(7) 0.0589(3) Uani d 1
O O4 0.79842(17) 0.88112(15) 0.41293(7) 0.0643(4) Uani d 1
O O5 0.64086(15) 0.61013(14) 0.40389(7) 0.0555(3) Uani d 1
C C1B 0.90804(19) 0.65930(18) 0.57191(8) 0.0410(3) Uani d 1
C C1A -0.10574(19) 0.14466(19) 0.06145(9) 0.0425(3) Uani d 1
C C2B 0.7665(2) 0.36687(19) 0.54402(9) 0.0456(4) Uani d 1
C C2A -0.0249(2) -0.0166(2) 0.15691(10) 0.0487(4) Uani d 1
C C3B 0.8530(2) 0.3293(2) 0.60541(10) 0.0515(4) Uani d 1
H H3BA 0.836264 0.217138 0.618682 0.062 Uiso calc 1
C C3A -0.1312(3) -0.1589(2) 0.12097(12) 0.0605(5) Uani d 1
H H3AA -0.139979 -0.266164 0.139045 0.073 Uiso calc 1
C C4B 0.9690(2) 0.4660(2) 0.64837(9) 0.0454(4) Uani d 1
C C4A -0.2281(2) -0.1402(2) 0.05555(10) 0.0517(4) Uani d 1
C C5B 0.6421(2) 0.2386(2) 0.49067(12) 0.0607(5) Uani d 1
H H5BA 0.532723 0.261138 0.490466 0.091 Uiso calc 1
H H5BB 0.628885 0.126229 0.508184 0.091 Uiso calc 1
H H5BC 0.684565 0.246030 0.439034 0.091 Uiso calc 1
C C5A 0.0783(3) -0.0105(3) 0.23016(12) 0.0660(5) Uani d 1
H H5AA 0.193899 0.060400 0.224298 0.099 Uiso calc 1
H H5AB 0.079853 -0.123711 0.241133 0.099 Uiso calc 1
H H5AC 0.027678 0.035789 0.272238 0.099 Uiso calc 1
C C6B 1.1837(3) 0.5631(2) 0.74878(11) 0.0634(5) Uani d 1
H H6BA 1.237028 0.517871 0.789506 0.095 Uiso calc 1
H H6BB 1.131620 0.644482 0.770828 0.095 Uiso calc 1
H H6BC 1.269111 0.618162 0.713223 0.095 Uiso calc 1
C C6A -0.4472(3) -0.2673(3) -0.04086(14) 0.0779(6) Uani d 1
H H6AA -0.527231 -0.376790 -0.054897 0.117 Uiso calc 1
H H6AB -0.378123 -0.226479 -0.084393 0.117 Uiso calc 1
H H6AC -0.509236 -0.188282 -0.026269 0.117 Uiso calc 1
C C7 0.2483(2) 0.5433(2) 0.16146(9) 0.0436(4) Uani d 1
C C8 0.38688(18) 0.68720(19) 0.20172(8) 0.0389(3) Uani d 1
C C9 0.4277(2) 0.8500(2) 0.17444(9) 0.0472(4) Uani d 1
H H9A 0.372680 0.869938 0.129514 0.057 Uiso calc 1
C C10 0.5503(2) 0.9830(2) 0.21387(10) 0.0553(4) Uani d 1
H H10A 0.577106 1.092201 0.195488 0.066 Uiso calc 1
C C11 0.6331(2) 0.9540(2) 0.28053(10) 0.0476(4) Uani d 1
H H11A 0.714413 1.044147 0.307115 0.057 Uiso calc 1
C C12 0.59580(18) 0.79158(19) 0.30793(8) 0.0391(3) Uani d 1
C C13 0.47164(18) 0.65826(19) 0.26823(8) 0.0389(3) Uani d 1
H H13A 0.445286 0.548907 0.286444 0.047 Uiso calc 1
C C14 0.68577(19) 0.7582(2) 0.38013(9) 0.0431(3) Uani d 1

loop_
_atom_site_aniso_label
_atom_site_aniso_U_11
_atom_site_aniso_U_22
_atom_site_aniso_U_33
_atom_site_aniso_U_12
_atom_site_aniso_U_13
_atom_site_aniso_U_23
N1A 0.0455(7) 0.0362(7) 0.0437(7) 0.0074(5) -0.0061(5) 0.0030(5)
N1B 0.0458(7) 0.0367(7) 0.0409(7) 0.0029(5) -0.0040(5) 0.0018(5)
N2B 0.0680(9) 0.0341(7) 0.0506(8) 0.0035(6) -0.0239(7) 0.0028(6)
N2A 0.0728(10) 0.0390(7) 0.0543(8) -0.0031(7) -0.0290(7) 0.0093(6)
N3B 0.0522(7) 0.0362(7) 0.0371(6) 0.0081(5) -0.0031(5) 0.0036(5)
N3A 0.0479(7) 0.0383(7) 0.0468(7) 0.0024(6) -0.0024(6) -0.0007(6)
O1B 0.0770(8) 0.0444(7) 0.0530(7) 0.0152(6) -0.0096(6) 0.0127(5)
O1A 0.0745(9) 0.0378(7) 0.0886(10) -0.0031(6) -0.0095(8) -0.0065(6)
O2 0.0835(9) 0.0479(7) 0.0617(8) -0.0022(6) -0.0408(7) 0.0097(6)
O3 0.0671(8) 0.0410(6) 0.0575(7) 0.0003(5) -0.0270(6) 0.0067(5)
O4 0.0736(8) 0.0427(7) 0.0608(7) -0.0046(6) -0.0352(6) 0.0032(5)
O5 0.0626(7) 0.0425(6) 0.0511(7) 0.0008(5) -0.0204(5) 0.0053(5)
C1B 0.0473(8) 0.0342(7) 0.0371(7) 0.0055(6) -0.0010(6) 0.0008(6)
C1A 0.0447(8) 0.0376(8) 0.0408(8) 0.0055(6) -0.0031(6) 0.0015(6)
C2B 0.0465(8) 0.0344(8) 0.0488(9) 0.0005(6) 0.0089(7) 0.0004(6)
C2A 0.0509(9) 0.0431(9) 0.0538(9) 0.0152(7) 0.0031(7) 0.0114(7)
C3B 0.0630(10) 0.0332(8) 0.0540(9) 0.0064(7) 0.0052(8) 0.0082(7)
C3A 0.0695(11) 0.0369(9) 0.0731(12) 0.0117(8) -0.0006(9) 0.0108(8)
C4B 0.0552(9) 0.0393(8) 0.0408(8) 0.0112(7) 0.0056(7) 0.0078(6)
C4A 0.0518(9) 0.0378(8) 0.0591(10) 0.0038(7) 0.0044(8) -0.0025(7)
C5B 0.0604(10) 0.0429(9) 0.0657(11) -0.0034(8) -0.0003(9) -0.0058(8)
C5A 0.0691(12) 0.0608(11) 0.0697(12) 0.0200(9) -0.0108(10) 0.0205(10)
C6B 0.0791(12) 0.0531(10) 0.0561(10) 0.0177(9) -0.0205(9) 0.0053(8)
C6A 0.0690(12) 0.0590(12) 0.0871(15) -0.0055(10) -0.0173(11) -0.0166(11)
C7 0.0466(8) 0.0404(8) 0.0394(8) 0.0073(6) -0.0112(6) 0.0004(6)
C8 0.0378(7) 0.0383(8) 0.0379(7) 0.0076(6) -0.0033(6) -0.0007(6)
C9 0.0502(8) 0.0441(8) 0.0442(8) 0.0097(7) -0.0116(7) 0.0046(7)
C10 0.0610(10) 0.0372(8) 0.0610(10) 0.0041(7) -0.0126(8) 0.0094(7)
C11 0.0473(8) 0.0369(8) 0.0515(9) 0.0029(6) -0.0118(7) -0.0022(7)
C12 0.0366(7) 0.0401(8) 0.0384(7) 0.0086(6) -0.0031(6) -0.0008(6)
C13 0.0389(7) 0.0357(7) 0.0387(7) 0.0065(6) -0.0051(6) 0.0003(6)
C14 0.0425(8) 0.0407(8) 0.0412(8) 0.0062(6) -0.0088(6) -0.0018(6)

loop_
_atom_type_symbol
_atom_type_description
_atom_type_scat_dispersion_real
_atom_type_scat_dispersion_imag
_atom_type_scat_source
C C 0.0033 0.0016 'International Tables Vol C Tables 4.2.6.8 and 6.1.1.4'
H H 0.0000 0.0000 'International Tables Vol C Tables 4.2.6.8 and 6.1.1.4'
N N 0.0061 0.0033 'International Tables Vol C Tables 4.2.6.8 and 6.1.1.4'
O O 0.0106 0.0060 'International Tables Vol C Tables 4.2.6.8 and 6.1.1.4'

loop_
_geom_angle_atom_site_label_1
_geom_angle_atom_site_label_2
_geom_angle_atom_site_label_3
_geom_angle
C1A N1A C2A 120.76(13)
C1A N1A H1A 119.6
C2A N1A H1A 119.6
C1B N1B C2B 120.99(14)
C1B N1B H1B 119.5
C2B N1B H1B 119.5
C1B N2B H2B1 120.0
C1B N2B H2B2 120.0
H2B1 N2B H2B2 120.0
C1A N2A H2A1 120.0
C1A N2A H2A2 120.0
H2A1 N2A H2A2 120.0
C4B N3B C1B 116.45(13)
C4A N3A C1A 116.01(14)
C4B O1B C6B 117.64(13)
C4A O1A C6A 117.94(15)
N2B C1B N3B 119.21(13)
N2B C1B N1B 118.44(14)
N3B C1B N1B 122.34(14)
N2A C1A N3A 119.59(14)
N2A C1A N1A 117.70(13)
N3A C1A N1A 122.70(14)
C3B C2B N1B 118.51(14)
C3B C2B C5B 125.04(15)
N1B C2B C5B 116.44(15)
C3A C2A N1A 118.38(16)
C3A C2A C5A 125.42(16)
N1A C2A C5A 116.17(15)
C2B C3B C4B 117.56(15)
C2B C3B H3BA 121.2
C4B C3B H3BA 121.2
C2A C3A C4A 117.88(16)
C2A C3A H3AA 121.1
C4A C3A H3AA 121.1
N3B C4B O1B 119.14(14)
N3B C4B C3B 124.12(15)
O1B C4B C3B 116.73(14)
N3A C4A O1A 119.48(17)
N3A C4A C3A 124.20(15)
O1A C4A C3A 116.31(16)
C2B C5B H5BA 109.5
C2B C5B H5BB 109.5
H5BA C5B H5BB 109.5
C2B C5B H5BC 109.5
H5BA C5B H5BC 109.5
H5BB C5B H5BC 109.5
C2A C5A H5AA 109.5
C2A C5A H5AB 109.5
H5AA C5A H5AB 109.5
C2A C5A H5AC 109.5
H5AA C5A H5AC 109.5
H5AB C5A H5AC 109.5
O1B C6B H6BA 109.5
O1B C6B H6BB 109.5
H6BA C6B H6BB 109.5
O1B C6B H6BC 109.5
H6BA C6B H6BC 109.5
H6BB C6B H6BC 109.5
O1A C6A H6AA 109.5
O1A C6A H6AB 109.5
H6AA C6A H6AB 109.5
O1A C6A H6AC 109.5
H6AA C6A H6AC 109.5
H6AB C6A H6AC 109.5
O2 C7 O3 124.16(14)
O2 C7 C8 118.79(14)
O3 C7 C8 117.04(13)
C9 C8 C13 119.47(13)
C9 C8 C7 120.64(13)
C13 C8 C7 119.86(13)
C10 C9 C8 120.16(14)
C10 C9 H9A 119.9
C8 C9 H9A 119.9
C11 C10 C9 120.19(15)
C11 C10 H10A 119.9
C9 C10 H10A 119.9
C10 C11 C12 120.42(14)
C10 C11 H11A 119.8
C12 C11 H11A 119.8
C11 C12 C13 119.16(13)
C11 C12 C14 120.92(13)
C13 C12 C14 119.91(13)
C8 C13 C12 120.59(14)
C8 C13 H13A 119.7
C12 C13 H13A 119.7
O4 C14 O5 124.55(14)
O4 C14 C12 117.59(14)
O5 C14 C12 117.85(13)

loop_
_geom_bond_atom_site_label_1
_geom_bond_atom_site_label_2
_geom_bond_distance
N1A C1A 1.3488(19)
N1A C2A 1.359(2)
N1A H1A 0.8600
N1B C1B 1.3514(19)
N1B C2B 1.361(2)
N1B H1B 0.8600
N2B C1B 1.3149(19)
N2B H2B1 0.8600
N2B H2B2 0.8600
N2A C1A 1.312(2)
N2A H2A1 0.8600
N2A H2A2 0.8600
N3B C4B 1.3166(19)
N3B C1B 1.3433(19)
N3A C4A 1.312(2)
N3A C1A 1.3450(19)
O1B C4B 1.3284(19)
O1B C6B 1.438(2)
O1A C4A 1.333(2)
O1A C6A 1.440(3)
O2 C7 1.2394(18)
O3 C7 1.2565(19)
O4 C14 1.2500(18)
O5 C14 1.2522(19)
C2B C3B 1.353(2)
C2B C5B 1.492(2)
C2A C3A 1.348(3)
C2A C5A 1.491(2)
C3B C4B 1.405(2)
C3B H3BA 0.9300
C3A C4A 1.400(3)
C3A H3AA 0.9300
C5B H5BA 0.9600
C5B H5BB 0.9600
C5B H5BC 0.9600
C5A H5AA 0.9600
C5A H5AB 0.9600
C5A H5AC 0.9600
C6B H6BA 0.9600
C6B H6BB 0.9600
C6B H6BC 0.9600
C6A H6AA 0.9600
C6A H6AB 0.9600
C6A H6AC 0.9600
C7 C8 1.503(2)
C8 C9 1.385(2)
C8 C13 1.389(2)
C9 C10 1.384(2)
C9 H9A 0.9300
C10 C11 1.383(2)
C10 H10A 0.9300
C11 C12 1.384(2)
C11 H11A 0.9300
C12 C13 1.3934(19)
C12 C14 1.505(2)
C13 H13A 0.9300

loop_
_geom_hbond_atom_site_label_D
_geom_hbond_atom_site_label_H
_geom_hbond_atom_site_label_A
_geom_hbond_site_symmetry_A
_geom_hbond_distance_DH
_geom_hbond_distance_HA
_geom_hbond_distance_DA
_geom_hbond_angle_DHA
_geom_hbond_publ_flag
N2B H2B1 O4 2_776 0.86 2.04 2.8150(19) 150 yes
N1A H1A O3 . 0.86 1.74 2.5921(17) 171 yes
N1B H1B O5 . 0.86 1.79 2.6448(17) 175 yes
N2B H2B2 O4 . 0.86 1.93 2.7648(19) 164 yes
N2A H2A1 O2 2_565 0.86 2.03 2.805(2) 150 yes
N2A H2A2 O2 . 0.86 1.95 2.803(2) 172 yes

loop_
_geom_torsion_atom_site_label_1
_geom_torsion_atom_site_label_2
_geom_torsion_atom_site_label_3
_geom_torsion_atom_site_label_4
_geom_torsion
C4B N3B C1B N2B 178.73(15)
C4B N3B C1B N1B -1.7(2)
C2B N1B C1B N2B -179.43(14)
C2B N1B C1B N3B 1.0(2)
C4A N3A C1A N2A 179.66(16)
C4A N3A C1A N1A -1.6(2)
C2A N1A C1A N2A -179.80(15)
C2A N1A C1A N3A 1.4(2)
C1B N1B C2B C3B 0.2(2)
C1B N1B C2B C5B -178.77(14)
C1A N1A C2A C3A 0.8(2)
C1A N1A C2A C5A -177.42(15)
N1B C2B C3B C4B -0.6(2)
C5B C2B C3B C4B 178.30(16)
N1A C2A C3A C4A -2.6(3)
C5A C2A C3A C4A 175.43(18)
C1B N3B C4B O1B -179.52(14)
C1B N3B C4B C3B 1.3(2)
C6B O1B C4B N3B -4.3(2)
C6B O1B C4B C3B 174.96(16)
C2B C3B C4B N3B -0.1(3)
C2B C3B C4B O1B -179.39(15)
C1A N3A C4A O1A 179.08(15)
C1A N3A C4A C3A -0.4(3)
C6A O1A C4A N3A -3.3(3)
C6A O1A C4A C3A 176.28(18)
C2A C3A C4A N3A 2.5(3)
C2A C3A C4A O1A -176.97(17)
O2 C7 C8 C9 -1.1(2)
O3 C7 C8 C9 179.99(15)
O2 C7 C8 C13 177.05(15)
O3 C7 C8 C13 -1.9(2)
C13 C8 C9 C10 -0.9(2)
C7 C8 C9 C10 177.20(15)
C8 C9 C10 C11 0.3(3)
C9 C10 C11 C12 0.8(3)
C10 C11 C12 C13 -1.1(2)
C10 C11 C12 C14 179.64(15)
C9 C8 C13 C12 0.6(2)
C7 C8 C13 C12 -177.54(14)
C11 C12 C13 C8 0.4(2)
C14 C12 C13 C8 179.69(14)
C11 C12 C14 O4 -2.0(2)
C13 C12 C14 O4 178.71(15)
C11 C12 C14 O5 176.88(15)
C13 C12 C14 O5 -2.4(2)
